data_7000210
loop_
_publ_author_name
'Griffith, Gerry A.'
'Al-Khatib, Mohamed J.'
'Patel, Kalpana'
'Singh, Kuldip'
'Solan, Gregory A.'

_publ_section_title
;
 Solid and solution state flexibility of sterically congested
 bis(imino)bipyridine complexes of zinc(ii) and nickel(ii)
;
_journal_issue 1
_journal_name_full 'Dalton Transactions'
_journal_page_first 185
_journal_page_last 196
_journal_paper_doi 10.1039/b811309b
_journal_year 2009
_chemical_formula_sum 'C36 H42 N4'
_chemical_formula_weight 530.74
_chemical_name_systematic
;
?
;
_space_group_IT_number 2
_symmetry_cell_setting triclinic
_symmetry_space_group_name_Hall '-P 1'
_symmetry_space_group_name_H-M 'P -1'
_atom_sites_solution_hydrogens geom
_atom_sites_solution_primary direct
_atom_sites_solution_secondary difmap
_audit_creation_method SHELXL-97
_cell_angle_alpha 90.00(2)
_cell_angle_beta 80.88(2)
_cell_angle_gamma 88.617(18)
_cell_formula_units_Z 2
_cell_length_a 8.943(3)
_cell_length_b 9.685(3)
_cell_length_c 18.211(5)
_cell_measurement_reflns_used 44
_cell_measurement_temperature 200(2)
_cell_measurement_theta_max 12.96
_cell_measurement_theta_min 5.32
_cell_volume 1556.9(8)
_computing_cell_refinement 'XSCANS (Fait, 1991)'
_computing_data_collection 'XSCANS (Fait, 1991)'
_computing_data_reduction 'XSCANS (Fait, 1991)'
_computing_molecular_graphics 'SHELXL-97 (Sheldrick, 1997)'
_computing_publication_material 'SHELXL-97 (Sheldrick, 1997)'
_computing_structure_refinement 'SHELXL-97 (Sheldrick, 1997)'
_computing_structure_solution 'SHELXS-97 (Sheldrick, 1990)'
_diffrn_ambient_temperature 200(2)
_diffrn_measured_fraction_theta_full 1.000
_diffrn_measured_fraction_theta_max 1.000
_diffrn_measurement_device_type 'Bruker P4'
_diffrn_measurement_method 'omega scan'
_diffrn_radiation_monochromator graphite
_diffrn_radiation_source 'fine-focus sealed tube'
_diffrn_radiation_type MoK\a
_diffrn_radiation_wavelength 0.71073
_diffrn_reflns_av_R_equivalents 0.0445
_diffrn_reflns_av_sigmaI/netI 0.0515
_diffrn_reflns_limit_h_max 1
_diffrn_reflns_limit_h_min -10
_diffrn_reflns_limit_k_max 11
_diffrn_reflns_limit_k_min -11
_diffrn_reflns_limit_l_max 21
_diffrn_reflns_limit_l_min -21
_diffrn_reflns_number 6642
_diffrn_reflns_theta_full 25.00
_diffrn_reflns_theta_max 25.00
_diffrn_reflns_theta_min 2.10
_diffrn_standards_decay_% <1
_diffrn_standards_interval_count 213
_diffrn_standards_number 3
_exptl_absorpt_coefficient_mu 0.067
_exptl_absorpt_correction_type none
_exptl_crystal_colour yellow
_exptl_crystal_density_diffrn 1.132
_exptl_crystal_density_method 'not measured'
_exptl_crystal_description plate
_exptl_crystal_F_000 572
_exptl_crystal_size_max 0.50
_exptl_crystal_size_mid 0.48
_exptl_crystal_size_min 0.17
_refine_diff_density_max 0.312
_refine_diff_density_min -0.214
_refine_diff_density_rms 0.039
_refine_ls_extinction_method none
_refine_ls_goodness_of_fit_ref 1.015
_refine_ls_hydrogen_treatment constr
_refine_ls_matrix_type full
_refine_ls_number_parameters 361
_refine_ls_number_reflns 5497
_refine_ls_number_restraints 0
_refine_ls_restrained_S_all 1.015
_refine_ls_R_factor_all 0.0963
_refine_ls_R_factor_gt 0.0567
_refine_ls_shift/su_max 0.000
_refine_ls_shift/su_mean 0.000
_refine_ls_structure_factor_coef Fsqd
_refine_ls_weighting_details 'calc w=1/[\s^2^(Fo^2^)+(0.0560P)^2^+0.6655P] where P=(Fo^2^+2Fc^2^)/3'
_refine_ls_weighting_scheme calc
_refine_ls_wR_factor_gt 0.1265
_refine_ls_wR_factor_ref 0.1457
_reflns_number_gt 3618
_reflns_number_total 5497
_reflns_threshold_expression >2sigma(I)
_cod_data_source_file b811309b.txt
_cod_data_source_block 2082
_cod_depositor_comments
;
The following automatic conversions were performed:

'_refine_ls_hydrogen_treatment' value 'constrained' was replaced with
the value 'constr' as specified in the replacement file
'src/cod-tools/trunk/data/replacement-values/replacement_values.lst'.

Automatic conversion script
Id: cif_fix_values 5376 2017-05-30 11:51:03Z andrius 
;
_cod_original_cell_volume 1556.7(8)
_cod_original_sg_symbol_H-M P_-1
_cod_database_code 7000210

loop_
_symmetry_equiv_pos_as_xyz
'x, y, z'
'-x, -y, -z'

loop_
_atom_site_label
_atom_site_type_symbol
_atom_site_fract_x
_atom_site_fract_y
_atom_site_fract_z
_atom_site_U_iso_or_equiv
_atom_site_adp_type
_atom_site_occupancy
_atom_site_symmetry_multiplicity
_atom_site_calc_flag
_atom_site_refinement_flags
_atom_site_disorder_assembly
_atom_site_disorder_group
N1 N 0.8809(2) 0.66610(19) 0.28658(10) 0.0316(5) Uani 1 1 d . . .
N2 N 0.9419(2) 0.91424(18) 0.42176(10) 0.0304(4) Uani 1 1 d . . .
C1 C 0.4200(3) 0.5791(3) 0.29365(17) 0.0570(8) Uani 1 1 d . . .
H1B H 0.3536 0.5896 0.3410 0.085 Uiso 1 1 calc R . .
H1C H 0.4575 0.4843 0.2878 0.085 Uiso 1 1 calc R . .
H1D H 0.3641 0.6022 0.2536 0.085 Uiso 1 1 calc R . .
C2 C 0.4954(4) 0.8243(3) 0.30639(18) 0.0647(9) Uani 1 1 d . . .
H2B H 0.5811 0.8842 0.3054 0.097 Uiso 1 1 calc R . .
H2C H 0.4324 0.8299 0.3549 0.097 Uiso 1 1 calc R . .
H2D H 0.4366 0.8532 0.2685 0.097 Uiso 1 1 calc R . .
C3 C 0.5527(3) 0.6752(2) 0.29126(14) 0.0400(6) Uani 1 1 d . . .
H3A H 0.6085 0.6477 0.3320 0.048 Uiso 1 1 calc R . .
C4 C 0.6631(3) 0.6646(2) 0.21912(13) 0.0334(6) Uani 1 1 d . . .
C5 C 0.6122(3) 0.6562(2) 0.15076(14) 0.0418(6) Uani 1 1 d . . .
H5A H 0.5075 0.6588 0.1496 0.050 Uiso 1 1 calc R . .
C6 C 0.7109(3) 0.6442(3) 0.08510(14) 0.0460(7) Uani 1 1 d . . .
H6A H 0.6734 0.6408 0.0397 0.055 Uiso 1 1 calc R . .
C7 C 0.8648(3) 0.6371(3) 0.08553(13) 0.0416(6) Uani 1 1 d . . .
H7A H 0.9315 0.6266 0.0404 0.050 Uiso 1 1 calc R . .
C8 C 0.9231(3) 0.6452(2) 0.15213(12) 0.0335(6) Uani 1 1 d . . .
C9 C 1.1533(3) 0.7884(3) 0.14298(16) 0.0544(7) Uani 1 1 d . . .
H9A H 1.0966 0.8495 0.1801 0.082 Uiso 1 1 calc R . .
H9B H 1.1430 0.8215 0.0937 0.082 Uiso 1 1 calc R . .
H9C H 1.2594 0.7869 0.1486 0.082 Uiso 1 1 calc R . .
C10 C 1.1807(3) 0.5444(3) 0.09589(16) 0.0550(8) Uani 1 1 d . . .
H10A H 1.1403 0.4525 0.1032 0.082 Uiso 1 1 calc R . .
H10B H 1.2866 0.5421 0.1019 0.082 Uiso 1 1 calc R . .
H10C H 1.1715 0.5760 0.0462 0.082 Uiso 1 1 calc R . .
C11 C 1.0921(3) 0.6431(2) 0.15321(13) 0.0373(6) Uani 1 1 d . . .
H11A H 1.1083 0.6110 0.2030 0.045 Uiso 1 1 calc R . .
C12 C 0.8196(3) 0.6622(2) 0.21835(12) 0.0303(5) Uani 1 1 d . . .
C13 C 0.8869(3) 0.7805(2) 0.31955(12) 0.0321(5) Uani 1 1 d . . .
H13A H 0.8472 0.8610 0.3002 0.039 Uiso 1 1 calc R . .
C14 C 0.9555(3) 0.7894(2) 0.38805(12) 0.0298(5) Uani 1 1 d . . .
C15 C 1.0321(3) 0.6782(2) 0.41404(13) 0.0384(6) Uani 1 1 d . . .
H15A H 1.0368 0.5919 0.3901 0.046 Uiso 1 1 calc R . .
C16 C 1.1011(3) 0.6967(3) 0.47559(14) 0.0440(7) Uani 1 1 d . . .
H16B H 1.1541 0.6230 0.4942 0.053 Uiso 1 1 calc R . .
C17 C 1.0918(3) 0.8248(2) 0.50973(13) 0.0376(6) Uani 1 1 d . . .
H17A H 1.1404 0.8400 0.5511 0.045 Uiso 1 1 calc R . .
C18 C 1.0094(3) 0.9307(2) 0.48193(12) 0.0297(5) Uani 1 1 d . . .
N1A N 0.2465(2) 0.83007(19) 0.72012(10) 0.0332(5) Uani 1 1 d . . .
N2A N 0.3931(2) 0.58616(18) 0.57983(10) 0.0304(4) Uani 1 1 d . . .
C1A C 0.4038(4) 0.9645(4) 0.9098(2) 0.0794(11) Uani 1 1 d . . .
H1AB H 0.5128 0.9615 0.9082 0.119 Uiso 1 1 calc R . .
H1AC H 0.3543 0.9444 0.9598 0.119 Uiso 1 1 calc R . .
H1AD H 0.3720 1.0558 0.8955 0.119 Uiso 1 1 calc R . .
C2A C 0.4204(4) 0.7166(3) 0.8726(2) 0.0852(12) Uani 1 1 d . . .
H2AB H 0.5284 0.7203 0.8736 0.128 Uiso 1 1 calc R . .
H2AC H 0.4023 0.6526 0.8342 0.128 Uiso 1 1 calc R . .
H2AD H 0.3690 0.6857 0.9205 0.128 Uiso 1 1 calc R . .
C3A C 0.3608(3) 0.8582(3) 0.85632(14) 0.0428(6) Uani 1 1 d . . .
H3AA H 0.4109 0.8837 0.8059 0.051 Uiso 1 1 calc R . .
C4A C 0.1922(3) 0.8548(2) 0.85432(13) 0.0370(6) Uani 1 1 d . . .
C5A C 0.0864(3) 0.8645(3) 0.91891(14) 0.0459(7) Uani 1 1 d . . .
H5AA H 0.1202 0.8765 0.9648 0.055 Uiso 1 1 calc R . .
C6A C -0.0664(3) 0.8571(3) 0.91745(14) 0.0481(7) Uani 1 1 d . . .
H6AA H -0.1359 0.8624 0.9619 0.058 Uiso 1 1 calc R . .
C7A C -0.1171(3) 0.8418(2) 0.85013(14) 0.0405(6) Uani 1 1 d . . .
H7AA H -0.2218 0.8383 0.8495 0.049 Uiso 1 1 calc R . .
C8A C -0.0177(3) 0.8315(2) 0.78344(13) 0.0339(6) Uani 1 1 d . . .
C9A C -0.2081(3) 0.9207(3) 0.70442(16) 0.0509(7) Uani 1 1 d . . .
H9AA H -0.2424 0.9083 0.6570 0.076 Uiso 1 1 calc R . .
H9AB H -0.1732 1.0141 0.7080 0.076 Uiso 1 1 calc R . .
H9AC H -0.2913 0.9048 0.7444 0.076 Uiso 1 1 calc R . .
C10A C -0.1283(4) 0.6715(3) 0.69835(18) 0.0654(9) Uani 1 1 d . . .
H10D H -0.0449 0.6070 0.7014 0.098 Uiso 1 1 calc R . .
H10E H -0.1584 0.6648 0.6496 0.098 Uiso 1 1 calc R . .
H10F H -0.2134 0.6496 0.7362 0.098 Uiso 1 1 calc R . .
C11A C -0.0785(3) 0.8182(2) 0.71060(14) 0.0396(6) Uani 1 1 d . . .
H11B H 0.0053 0.8387 0.6699 0.048 Uiso 1 1 calc R . .
C12A C 0.1378(3) 0.8351(2) 0.78655(12) 0.0320(5) Uani 1 1 d . . .
C13A C 0.2729(3) 0.7174(2) 0.68433(12) 0.0331(5) Uani 1 1 d . . .
H13B H 0.2193 0.6385 0.7016 0.040 Uiso 1 1 calc R . .
C14A C 0.3865(3) 0.7079(2) 0.61586(12) 0.0304(5) Uani 1 1 d . . .
C15A C 0.4804(3) 0.8154(3) 0.59184(13) 0.0406(6) Uani 1 1 d . . .
H15B H 0.4709 0.9001 0.6176 0.049 Uiso 1 1 calc R . .
C16A C 0.5883(3) 0.7964(3) 0.52962(14) 0.0465(7) Uani 1 1 d . . .
H16A H 0.6538 0.8679 0.5122 0.056 Uiso 1 1 calc R . .
C17A C 0.5989(3) 0.6698(3) 0.49299(13) 0.0393(6) Uani 1 1 d . . .
H17B H 0.6733 0.6534 0.4511 0.047 Uiso 1 1 calc R . .
C18A C 0.4985(3) 0.5686(2) 0.51911(12) 0.0301(5) Uani 1 1 d . . .

loop_
_atom_site_aniso_label
_atom_site_aniso_U_11
_atom_site_aniso_U_22
_atom_site_aniso_U_33
_atom_site_aniso_U_23
_atom_site_aniso_U_13
_atom_site_aniso_U_12
N1 0.0379(12) 0.0315(10) 0.0274(10) -0.0059(8) -0.0112(9) -0.0006(9)
N2 0.0333(11) 0.0344(11) 0.0250(10) -0.0050(8) -0.0093(8) -0.0021(9)
C1 0.0477(18) 0.0630(19) 0.0629(19) -0.0023(15) -0.0165(15) -0.0045(14)
C2 0.063(2) 0.0505(18) 0.076(2) -0.0213(16) 0.0012(17) 0.0146(15)
C3 0.0382(14) 0.0410(14) 0.0433(15) -0.0058(11) -0.0147(12) 0.0047(11)
C4 0.0432(15) 0.0243(12) 0.0360(13) -0.0052(10) -0.0170(11) 0.0057(10)
C5 0.0455(16) 0.0393(14) 0.0459(16) -0.0084(11) -0.0247(13) 0.0053(12)
C6 0.0599(19) 0.0485(16) 0.0354(14) -0.0074(12) -0.0257(14) 0.0017(13)
C7 0.0540(17) 0.0436(15) 0.0293(13) -0.0066(11) -0.0140(12) 0.0023(13)
C8 0.0455(15) 0.0249(12) 0.0322(13) -0.0050(10) -0.0127(11) 0.0012(10)
C9 0.0585(19) 0.0450(16) 0.0626(19) -0.0051(14) -0.0176(15) -0.0075(14)
C10 0.0525(18) 0.0525(17) 0.0595(18) -0.0190(14) -0.0090(15) 0.0074(14)
C11 0.0447(15) 0.0375(14) 0.0312(13) -0.0049(10) -0.0111(11) 0.0003(11)
C12 0.0423(14) 0.0224(11) 0.0299(12) -0.0057(9) -0.0170(11) 0.0020(10)
C13 0.0362(14) 0.0335(13) 0.0287(12) -0.0040(10) -0.0111(10) -0.0013(10)
C14 0.0300(13) 0.0349(13) 0.0246(11) -0.0050(10) -0.0047(10) -0.0020(10)
C15 0.0439(15) 0.0362(14) 0.0368(14) -0.0118(11) -0.0129(12) 0.0081(11)
C16 0.0534(17) 0.0408(15) 0.0417(15) -0.0089(12) -0.0222(13) 0.0134(12)
C17 0.0423(15) 0.0450(15) 0.0289(12) -0.0089(11) -0.0168(11) 0.0061(12)
C18 0.0298(12) 0.0385(13) 0.0217(11) -0.0057(9) -0.0063(9) -0.0028(10)
N1A 0.0346(11) 0.0338(11) 0.0293(10) -0.0065(8) 0.0001(9) 0.0051(9)
N2A 0.0321(11) 0.0337(11) 0.0248(10) -0.0052(8) -0.0039(8) 0.0058(8)
C1A 0.073(2) 0.074(2) 0.095(3) -0.033(2) -0.023(2) -0.0060(19)
C2A 0.059(2) 0.059(2) 0.138(4) 0.002(2) -0.019(2) 0.0142(17)
C3A 0.0478(16) 0.0458(15) 0.0346(14) -0.0065(11) -0.0062(12) 0.0008(12)
C4A 0.0451(15) 0.0322(13) 0.0319(13) -0.0063(10) -0.0005(11) 0.0010(11)
C5A 0.0575(19) 0.0476(16) 0.0300(14) -0.0069(11) 0.0006(13) 0.0043(13)
C6A 0.0560(19) 0.0451(16) 0.0363(15) -0.0065(12) 0.0130(13) 0.0053(13)
C7A 0.0388(15) 0.0339(14) 0.0447(15) -0.0046(11) 0.0056(12) 0.0007(11)
C8A 0.0366(14) 0.0251(12) 0.0369(13) -0.0054(10) 0.0034(11) 0.0019(10)
C9A 0.0450(16) 0.0512(17) 0.0574(18) -0.0009(13) -0.0123(14) 0.0074(13)
C10A 0.076(2) 0.0468(17) 0.079(2) -0.0205(16) -0.0292(18) 0.0004(16)
C11A 0.0375(14) 0.0384(14) 0.0422(14) -0.0064(11) -0.0043(12) 0.0025(11)
C12A 0.0398(14) 0.0229(11) 0.0298(12) -0.0051(9) 0.0050(11) 0.0031(10)
C13A 0.0366(14) 0.0301(13) 0.0313(13) -0.0034(10) -0.0017(11) 0.0020(10)
C14A 0.0322(13) 0.0339(13) 0.0253(12) -0.0058(10) -0.0062(10) 0.0067(10)
C15A 0.0425(15) 0.0399(14) 0.0367(14) -0.0123(11) 0.0017(12) -0.0014(12)
C16A 0.0477(16) 0.0477(16) 0.0410(15) -0.0122(12) 0.0039(12) -0.0144(13)
C17A 0.0365(14) 0.0496(16) 0.0295(13) -0.0126(11) 0.0023(11) -0.0034(12)
C18A 0.0294(12) 0.0376(13) 0.0236(11) -0.0047(9) -0.0057(10) 0.0039(10)

loop_
_atom_type_symbol
_atom_type_description
_atom_type_scat_dispersion_real
_atom_type_scat_dispersion_imag
_atom_type_scat_source
C C 0.0033 0.0016 'International Tables Vol C Tables 4.2.6.8 and 6.1.1.4'
H H 0.0000 0.0000 'International Tables Vol C Tables 4.2.6.8 and 6.1.1.4'
N N 0.0061 0.0033 'International Tables Vol C Tables 4.2.6.8 and 6.1.1.4'

loop_
_geom_angle_atom_site_label_1
_geom_angle_atom_site_label_2
_geom_angle_atom_site_label_3
_geom_angle
_geom_angle_site_symmetry_1
_geom_angle_site_symmetry_3
_geom_angle_publ_flag
C13 N1 C12 119.48(19) . . ?
C18 N2 C14 117.84(19) . . ?
C3 C1 H1B 109.5 . . ?
C3 C1 H1C 109.5 . . ?
H1B C1 H1C 109.5 . . ?
C3 C1 H1D 109.5 . . ?
H1B C1 H1D 109.5 . . ?
H1C C1 H1D 109.5 . . ?
C3 C2 H2B 109.5 . . ?
C3 C2 H2C 109.5 . . ?
H2B C2 H2C 109.5 . . ?
C3 C2 H2D 109.5 . . ?
H2B C2 H2D 109.5 . . ?
H2C C2 H2D 109.5 . . ?
C4 C3 C1 112.9(2) . . ?
C4 C3 C2 111.0(2) . . ?
C1 C3 C2 110.3(2) . . ?
C4 C3 H3A 107.4 . . ?
C1 C3 H3A 107.4 . . ?
C2 C3 H3A 107.4 . . ?
C5 C4 C12 117.3(2) . . ?
C5 C4 C3 121.2(2) . . ?
C12 C4 C3 121.5(2) . . ?
C6 C5 C4 121.8(2) . . ?
C6 C5 H5A 119.1 . . ?
C4 C5 H5A 119.1 . . ?
C5 C6 C7 120.1(2) . . ?
C5 C6 H6A 120.0 . . ?
C7 C6 H6A 120.0 . . ?
C6 C7 C8 120.9(2) . . ?
C6 C7 H7A 119.5 . . ?
C8 C7 H7A 119.5 . . ?
C7 C8 C12 117.8(2) . . ?
C7 C8 C11 121.5(2) . . ?
C12 C8 C11 120.7(2) . . ?
C11 C9 H9A 109.5 . . ?
C11 C9 H9B 109.5 . . ?
H9A C9 H9B 109.5 . . ?
C11 C9 H9C 109.5 . . ?
H9A C9 H9C 109.5 . . ?
H9B C9 H9C 109.5 . . ?
C11 C10 H10A 109.5 . . ?
C11 C10 H10B 109.5 . . ?
H10A C10 H10B 109.5 . . ?
C11 C10 H10C 109.5 . . ?
H10A C10 H10C 109.5 . . ?
H10B C10 H10C 109.5 . . ?
C8 C11 C9 110.4(2) . . ?
C8 C11 C10 113.29(19) . . ?
C9 C11 C10 110.5(2) . . ?
C8 C11 H11A 107.5 . . ?
C9 C11 H11A 107.5 . . ?
C10 C11 H11A 107.5 . . ?
C4 C12 C8 122.0(2) . . ?
C4 C12 N1 120.7(2) . . ?
C8 C12 N1 117.2(2) . . ?
N1 C13 C14 120.9(2) . . ?
N1 C13 H13A 119.5 . . ?
C14 C13 H13A 119.5 . . ?
N2 C14 C15 122.8(2) . . ?
N2 C14 C13 115.2(2) . . ?
C15 C14 C13 122.0(2) . . ?
C16 C15 C14 118.7(2) . . ?
C16 C15 H15A 120.7 . . ?
C14 C15 H15A 120.7 . . ?
C15 C16 C17 119.3(2) . . ?
C15 C16 H16B 120.3 . . ?
C17 C16 H16B 120.3 . . ?
C16 C17 C18 118.9(2) . . ?
C16 C17 H17A 120.6 . . ?
C18 C17 H17A 120.6 . . ?
N2 C18 C17 122.4(2) . . ?
N2 C18 C18 116.3(2) . 2_776 ?
C17 C18 C18 121.3(2) . 2_776 ?
C13A N1A C12A 119.8(2) . . ?
C18A N2A C14A 117.9(2) . . ?
C3A C1A H1AB 109.5 . . ?
C3A C1A H1AC 109.5 . . ?
H1AB C1A H1AC 109.5 . . ?
C3A C1A H1AD 109.5 . . ?
H1AB C1A H1AD 109.5 . . ?
H1AC C1A H1AD 109.5 . . ?
C3A C2A H2AB 109.5 . . ?
C3A C2A H2AC 109.5 . . ?
H2AB C2A H2AC 109.5 . . ?
C3A C2A H2AD 109.5 . . ?
H2AB C2A H2AD 109.5 . . ?
H2AC C2A H2AD 109.5 . . ?
C2A C3A C1A 111.0(3) . . ?
C2A C3A C4A 110.3(2) . . ?
C1A C3A C4A 113.7(2) . . ?
C2A C3A H3AA 107.1 . . ?
C1A C3A H3AA 107.1 . . ?
C4A C3A H3AA 107.1 . . ?
C5A C4A C12A 117.7(2) . . ?
C5A C4A C3A 121.5(2) . . ?
C12A C4A C3A 120.7(2) . . ?
C6A C5A C4A 121.6(2) . . ?
C6A C5A H5AA 119.2 . . ?
C4A C5A H5AA 119.2 . . ?
C5A C6A C7A 119.5(2) . . ?
C5A C6A H6AA 120.2 . . ?
C7A C6A H6AA 120.2 . . ?
C6A C7A C8A 121.9(3) . . ?
C6A C7A H7AA 119.1 . . ?
C8A C7A H7AA 119.1 . . ?
C7A C8A C12A 117.6(2) . . ?
C7A C8A C11A 120.1(2) . . ?
C12A C8A C11A 122.3(2) . . ?
C11A C9A H9AA 109.5 . . ?
C11A C9A H9AB 109.5 . . ?
H9AA C9A H9AB 109.5 . . ?
C11A C9A H9AC 109.5 . . ?
H9AA C9A H9AC 109.5 . . ?
H9AB C9A H9AC 109.5 . . ?
C11A C10A H10D 109.5 . . ?
C11A C10A H10E 109.5 . . ?
H10D C10A H10E 109.5 . . ?
C11A C10A H10F 109.5 . . ?
H10D C10A H10F 109.5 . . ?
H10E C10A H10F 109.5 . . ?
C8A C11A C10A 111.7(2) . . ?
C8A C11A C9A 112.7(2) . . ?
C10A C11A C9A 109.8(2) . . ?
C8A C11A H11B 107.4 . . ?
C10A C11A H11B 107.4 . . ?
C9A C11A H11B 107.4 . . ?
C8A C12A C4A 121.6(2) . . ?
C8A C12A N1A 120.7(2) . . ?
C4A C12A N1A 117.5(2) . . ?
N1A C13A C14A 121.3(2) . . ?
N1A C13A H13B 119.4 . . ?
C14A C13A H13B 119.4 . . ?
N2A C14A C15A 122.8(2) . . ?
N2A C14A C13A 115.0(2) . . ?
C15A C14A C13A 122.3(2) . . ?
C16A C15A C14A 118.9(2) . . ?
C16A C15A H15B 120.6 . . ?
C14A C15A H15B 120.6 . . ?
C15A C16A C17A 118.9(2) . . ?
C15A C16A H16A 120.5 . . ?
C17A C16A H16A 120.5 . . ?
C18A C17A C16A 118.9(2) . . ?
C18A C17A H17B 120.6 . . ?
C16A C17A H17B 120.6 . . ?
N2A C18A C17A 122.6(2) . . ?
N2A C18A C18A 116.0(3) . 2_666 ?
C17A C18A C18A 121.4(3) . 2_666 ?

loop_
_geom_bond_atom_site_label_1
_geom_bond_atom_site_label_2
_geom_bond_distance
_geom_bond_site_symmetry_2
_geom_bond_publ_flag
N1 C13 1.267(3) . ?
N1 C12 1.436(3) . ?
N2 C18 1.343(3) . ?
N2 C14 1.350(3) . ?
C1 C3 1.521(4) . ?
C1 H1B 0.9700 . ?
C1 H1C 0.9700 . ?
C1 H1D 0.9700 . ?
C2 C3 1.530(3) . ?
C2 H2B 0.9700 . ?
C2 H2C 0.9700 . ?
C2 H2D 0.9700 . ?
C3 C4 1.515(3) . ?
C3 H3A 0.9900 . ?
C4 C5 1.395(3) . ?
C4 C12 1.397(3) . ?
C5 C6 1.372(4) . ?
C5 H5A 0.9400 . ?
C6 C7 1.378(4) . ?
C6 H6A 0.9400 . ?
C7 C8 1.397(3) . ?
C7 H7A 0.9400 . ?
C8 C12 1.406(3) . ?
C8 C11 1.513(3) . ?
C9 C11 1.523(3) . ?
C9 H9A 0.9700 . ?
C9 H9B 0.9700 . ?
C9 H9C 0.9700 . ?
C10 C11 1.527(3) . ?
C10 H10A 0.9700 . ?
C10 H10B 0.9700 . ?
C10 H10C 0.9700 . ?
C11 H11A 0.9900 . ?
C13 C14 1.478(3) . ?
C13 H13A 0.9400 . ?
C14 C15 1.386(3) . ?
C15 C16 1.376(3) . ?
C15 H15A 0.9400 . ?
C16 C17 1.382(3) . ?
C16 H16B 0.9400 . ?
C17 C18 1.390(3) . ?
C17 H17A 0.9400 . ?
C18 C18 1.490(4) 2_776 ?
N1A C13A 1.269(3) . ?
N1A C12A 1.427(3) . ?
N2A C18A 1.342(3) . ?
N2A C14A 1.345(3) . ?
C1A C3A 1.514(4) . ?
C1A H1AB 0.9700 . ?
C1A H1AC 0.9700 . ?
C1A H1AD 0.9700 . ?
C2A C3A 1.506(4) . ?
C2A H2AB 0.9700 . ?
C2A H2AC 0.9700 . ?
C2A H2AD 0.9700 . ?
C3A C4A 1.516(4) . ?
C3A H3AA 0.9900 . ?
C4A C5A 1.389(3) . ?
C4A C12A 1.411(3) . ?
C5A C6A 1.375(4) . ?
C5A H5AA 0.9400 . ?
C6A C7A 1.382(4) . ?
C6A H6AA 0.9400 . ?
C7A C8A 1.389(3) . ?
C7A H7AA 0.9400 . ?
C8A C12A 1.401(3) . ?
C8A C11A 1.518(3) . ?
C9A C11A 1.526(3) . ?
C9A H9AA 0.9700 . ?
C9A H9AB 0.9700 . ?
C9A H9AC 0.9700 . ?
C10A C11A 1.525(3) . ?
C10A H10D 0.9700 . ?
C10A H10E 0.9700 . ?
C10A H10F 0.9700 . ?
C11A H11B 0.9900 . ?
C13A C14A 1.480(3) . ?
C13A H13B 0.9400 . ?
C14A C15A 1.381(3) . ?
C15A C16A 1.376(3) . ?
C15A H15B 0.9400 . ?
C16A C17A 1.390(3) . ?
C16A H16A 0.9400 . ?
C17A C18A 1.378(3) . ?
C17A H17B 0.9400 . ?
C18A C18A 1.498(4) 2_666 ?

loop_
_geom_torsion_atom_site_label_1
_geom_torsion_atom_site_label_2
_geom_torsion_atom_site_label_3
_geom_torsion_atom_site_label_4
_geom_torsion
_geom_torsion_site_symmetry_1
_geom_torsion_site_symmetry_2
_geom_torsion_site_symmetry_3
_geom_torsion_site_symmetry_4
_geom_torsion_publ_flag
C1 C3 C4 C5 42.4(3) . . . . ?
C2 C3 C4 C5 -82.1(3) . . . . ?
C1 C3 C4 C12 -137.3(2) . . . . ?
C2 C3 C4 C12 98.2(3) . . . . ?
C12 C4 C5 C6 0.8(4) . . . . ?
C3 C4 C5 C6 -178.9(2) . . . . ?
C4 C5 C6 C7 1.4(4) . . . . ?
C5 C6 C7 C8 -1.5(4) . . . . ?
C6 C7 C8 C12 -0.6(3) . . . . ?
C6 C7 C8 C11 -177.6(2) . . . . ?
C7 C8 C11 C9 86.4(3) . . . . ?
C12 C8 C11 C9 -90.6(3) . . . . ?
C7 C8 C11 C10 -38.2(3) . . . . ?
C12 C8 C11 C10 144.9(2) . . . . ?
C5 C4 C12 C8 -3.0(3) . . . . ?
C3 C4 C12 C8 176.6(2) . . . . ?
C5 C4 C12 N1 -178.0(2) . . . . ?
C3 C4 C12 N1 1.6(3) . . . . ?
C7 C8 C12 C4 2.9(3) . . . . ?
C11 C8 C12 C4 180.0(2) . . . . ?
C7 C8 C12 N1 178.1(2) . . . . ?
C11 C8 C12 N1 -4.9(3) . . . . ?
C13 N1 C12 C4 -79.9(3) . . . . ?
C13 N1 C12 C8 104.9(2) . . . . ?
C12 N1 C13 C14 -177.2(2) . . . . ?
C18 N2 C14 C15 1.6(3) . . . . ?
C18 N2 C14 C13 -176.4(2) . . . . ?
N1 C13 C14 N2 -173.9(2) . . . . ?
N1 C13 C14 C15 8.1(4) . . . . ?
N2 C14 C15 C16 -1.9(4) . . . . ?
C13 C14 C15 C16 176.0(2) . . . . ?
C14 C15 C16 C17 0.2(4) . . . . ?
C15 C16 C17 C18 1.6(4) . . . . ?
C14 N2 C18 C17 0.3(3) . . . . ?
C14 N2 C18 C18 -179.4(2) . . . 2_776 ?
C16 C17 C18 N2 -1.9(4) . . . . ?
C16 C17 C18 C18 177.7(3) . . . 2_776 ?
C2A C3A C4A C5A 83.7(3) . . . . ?
C1A C3A C4A C5A -41.8(4) . . . . ?
C2A C3A C4A C12A -93.4(3) . . . . ?
C1A C3A C4A C12A 141.1(3) . . . . ?
C12A C4A C5A C6A -0.8(4) . . . . ?
C3A C4A C5A C6A -178.0(2) . . . . ?
C4A C5A C6A C7A -1.1(4) . . . . ?
C5A C6A C7A C8A 1.0(4) . . . . ?
C6A C7A C8A C12A 0.9(3) . . . . ?
C6A C7A C8A C11A -178.6(2) . . . . ?
C7A C8A C11A C10A -78.1(3) . . . . ?
C12A C8A C11A C10A 102.4(3) . . . . ?
C7A C8A C11A C9A 46.1(3) . . . . ?
C12A C8A C11A C9A -133.3(2) . . . . ?
C7A C8A C12A C4A -2.8(3) . . . . ?
C11A C8A C12A C4A 176.7(2) . . . . ?
C7A C8A C12A N1A -177.7(2) . . . . ?
C11A C8A C12A N1A 1.7(3) . . . . ?
C5A C4A C12A C8A 2.7(3) . . . . ?
C3A C4A C12A C8A 180.0(2) . . . . ?
C5A C4A C12A N1A 177.8(2) . . . . ?
C3A C4A C12A N1A -4.9(3) . . . . ?
C13A N1A C12A C8A -73.5(3) . . . . ?
C13A N1A C12A C4A 111.4(3) . . . . ?
C12A N1A C13A C14A -179.1(2) . . . . ?
C18A N2A C14A C15A 1.7(3) . . . . ?
C18A N2A C14A C13A -177.06(19) . . . . ?
N1A C13A C14A N2A -174.1(2) . . . . ?
N1A C13A C14A C15A 7.1(4) . . . . ?
N2A C14A C15A C16A -1.9(4) . . . . ?
C13A C14A C15A C16A 176.9(2) . . . . ?
C14A C15A C16A C17A 0.1(4) . . . . ?
C15A C16A C17A C18A 1.6(4) . . . . ?
C14A N2A C18A C17A 0.1(3) . . . . ?
C14A N2A C18A C18A 179.9(2) . . . 2_666 ?
C16A C17A C18A N2A -1.8(4) . . . . ?
C16A C17A C18A C18A 178.4(3) . . . 2_666 ?
